data_7061877
loop_
_publ_author_name
'Yadav, Usha'
'Abbas, Zafar'
'Butcher, Ray J.'
'Patra, Ashis K.'

_publ_section_title
;
 A luminescent terbium(iii) probe as an efficient &#x2018;Turn-ON&#x2019;
 sensor for dipicolinic acid, a Bacillus Anthracis biomarker
;
_journal_issue 38
_journal_name_full 'New Journal of Chemistry'
_journal_page_first 18285
_journal_page_last 18294
_journal_paper_doi 10.1039/D2NJ03437A
_journal_volume 46
_journal_year 2022
_chemical_formula_moiety
;
C23 H18 Br N3 O7 Tb, C F3 O3 S, 3.055(H2 O)
;
_chemical_formula_sum 'C24 H24.11 Br F3 N3 O13.05 S Tb'
_chemical_formula_weight 891.32
_space_group_crystal_system orthorhombic
_space_group_IT_number 56
_space_group_name_Hall '-P 2ab 2ac'
_space_group_name_H-M_alt 'P c c n'
_atom_sites_solution_hydrogens mixed
_atom_sites_solution_primary dual
_atom_sites_solution_secondary difmap
_audit_creation_method SHELXL-2018/3
_audit_update_record
;
2022-05-17 deposited with the CCDC.	2022-08-29 downloaded from the CCDC.
;
_cell_angle_alpha 90
_cell_angle_beta 90
_cell_angle_gamma 90
_cell_formula_units_Z 8
_cell_length_a 24.030(2)
_cell_length_b 32.020(3)
_cell_length_c 8.3827(8)
_cell_measurement_reflns_used 9195
_cell_measurement_temperature 100(2)
_cell_measurement_theta_max 28.28
_cell_measurement_theta_min 2.54
_cell_volume 6450.0(10)
_computing_cell_refinement 'Bruker SAINT'
_computing_data_collection 'Bruker APEX2'
_computing_data_reduction 'Bruker SAINT'
_computing_molecular_graphics 'Bruker SHELXTL (Sheldrick 2008)'
_computing_publication_material 'Bruker SHELXTL (Sheldrick 2008)'
_computing_structure_refinement 'SHELXL-2018/3 (Sheldrick, 2015b)'
_computing_structure_solution 'SHELXT (Sheldrick 2015a)'
_diffrn_ambient_temperature 100(2)
_diffrn_measured_fraction_theta_full 0.998
_diffrn_measured_fraction_theta_max 0.998
_diffrn_measurement_device_type 'Bruker APEX-II CCD'
_diffrn_measurement_method '\f and \w scans'
_diffrn_radiation_type MoK\a
_diffrn_radiation_wavelength 0.71073
_diffrn_reflns_av_R_equivalents 0.0723
_diffrn_reflns_av_unetI/netI 0.0257
_diffrn_reflns_Laue_measured_fraction_full 0.998
_diffrn_reflns_Laue_measured_fraction_max 0.998
_diffrn_reflns_limit_h_max 32
_diffrn_reflns_limit_h_min -32
_diffrn_reflns_limit_k_max 42
_diffrn_reflns_limit_k_min -42
_diffrn_reflns_limit_l_max 11
_diffrn_reflns_limit_l_min -11
_diffrn_reflns_number 132818
_diffrn_reflns_point_group_measured_fraction_full 0.998
_diffrn_reflns_point_group_measured_fraction_max 0.998
_diffrn_reflns_theta_full 25.242
_diffrn_reflns_theta_max 28.302
_diffrn_reflns_theta_min 2.119
_exptl_absorpt_coefficient_mu 3.580
_exptl_absorpt_correction_T_max 0.746
_exptl_absorpt_correction_T_min 0.592
_exptl_absorpt_correction_type multi-scan
_exptl_absorpt_process_details 'Sadabs (Sheldrick, 1996)'
_exptl_crystal_colour 'pale yellow'
_exptl_crystal_density_diffrn 1.836
_exptl_crystal_description block
_exptl_crystal_F_000 3492
_exptl_crystal_size_max 0.20
_exptl_crystal_size_mid 0.18
_exptl_crystal_size_min 0.16
_refine_diff_density_max 2.170
_refine_diff_density_min -1.889
_refine_diff_density_rms 0.129
_refine_ls_extinction_method none
_refine_ls_goodness_of_fit_ref 1.055
_refine_ls_hydrogen_treatment mixed
_refine_ls_matrix_type full
_refine_ls_number_parameters 755
_refine_ls_number_reflns 7999
_refine_ls_number_restraints 1071
_refine_ls_restrained_S_all 1.005
_refine_ls_R_factor_all 0.0539
_refine_ls_R_factor_gt 0.0378
_refine_ls_shift/su_max 0.004
_refine_ls_shift/su_mean 0.000
_refine_ls_structure_factor_coef Fsqd
_refine_ls_weighting_details 'w=1/[\s^2^(Fo^2^)+(0.0190P)^2^+47.5834P] where P=(Fo^2^+2Fc^2^)/3'
_refine_ls_weighting_scheme calc
_refine_ls_wR_factor_gt 0.0770
_refine_ls_wR_factor_ref 0.0860
_reflns_Friedel_coverage 0.000
_reflns_number_gt 6339
_reflns_number_total 7999
_reflns_threshold_expression 'I > 2\s(I)'
_cod_data_source_file d2nj03437a2.cif
_cod_data_source_block shelx
_cod_depositor_comments 'Adding full bibliography for 7061877.cif.'
_cod_database_code 7061877
_shelx_shelxl_version_number 2018/3
_shelx_space_group_comment
;
The symmetry employed for this shelxl refinement is uniquely defined
by the following loop, which should always be used as a source of
symmetry information in preference to the above space-group names.
They are only intended as comments.
;

loop_
_space_group_symop_operation_xyz
'x, y, z'
'-x+1/2, -y+1/2, z'
'-x, y+1/2, -z+1/2'
'x+1/2, -y, -z+1/2'
'-x, -y, -z'
'x-1/2, y-1/2, -z'
'x, -y-1/2, z-1/2'
'-x-1/2, y, z-1/2'

loop_
_atom_site_label
_atom_site_type_symbol
_atom_site_fract_x
_atom_site_fract_y
_atom_site_fract_z
_atom_site_U_iso_or_equiv
_atom_site_adp_type
_atom_site_occupancy
_atom_site_site_symmetry_order
_atom_site_calc_flag
_atom_site_refinement_flags_posn
_atom_site_refinement_flags_adp
_atom_site_refinement_flags_occupancy
_atom_site_disorder_assembly
_atom_site_disorder_group
F1 F 0.3955(5) 0.6399(4) 0.4405(12) 0.075(3) Uani 0.301(3) 1 d D U P A 1
F2 F 0.4104(5) 0.6949(3) 0.5820(17) 0.066(2) Uani 0.301(3) 1 d D U P A 1
F3 F 0.3402(3) 0.6549(4) 0.6329(16) 0.062(2) Uani 0.301(3) 1 d D U P A 1
C24 C 0.3935(4) 0.6553(3) 0.5886(15) 0.0584(15) Uani 0.301(3) 1 d D U P A 1
S1 S 0.4355(3) 0.6246(3) 0.7183(10) 0.0534(13) Uani 0.301(3) 1 d D U P A 1
O5 O 0.4909(4) 0.6294(5) 0.657(2) 0.050(3) Uani 0.301(3) 1 d D U P A 1
O6 O 0.4125(6) 0.5829(3) 0.6990(18) 0.052(2) Uani 0.301(3) 1 d D U P A 1
O7 O 0.4252(6) 0.6434(4) 0.8736(14) 0.061(2) Uani 0.301(3) 1 d D U P A 1
F1B F 0.3980(5) 0.7034(3) 0.8564(16) 0.069(3) Uani 0.276(3) 1 d D U P B 2
F2B F 0.3851(5) 0.6941(4) 0.6046(16) 0.064(2) Uani 0.276(3) 1 d D U P B 2
F3B F 0.3350(4) 0.6608(4) 0.7769(17) 0.064(3) Uani 0.276(3) 1 d D U P B 2
C24B C 0.3861(5) 0.6748(4) 0.7452(13) 0.0592(16) Uani 0.276(3) 1 d D U P B 2
S1B S 0.4361(3) 0.6338(3) 0.7516(12) 0.0531(13) Uani 0.276(3) 1 d D U P B 2
O5B O 0.4856(5) 0.6521(6) 0.687(3) 0.053(3) Uani 0.276(3) 1 d D U P B 2
O6B O 0.4113(7) 0.6015(4) 0.653(2) 0.057(2) Uani 0.276(3) 1 d D U P B 2
O7B O 0.4382(6) 0.6239(5) 0.9212(15) 0.050(3) Uani 0.276(3) 1 d D U P B 2
F1C F 0.3888(8) 0.6638(7) 0.511(2) 0.066(2) Uani 0.168(3) 1 d D U P C 3
F2C F 0.3971(8) 0.7008(4) 0.724(3) 0.063(3) Uani 0.168(3) 1 d D U P C 3
F3C F 0.3337(5) 0.6531(6) 0.708(3) 0.061(3) Uani 0.168(3) 1 d D U P C 3
C24C C 0.3862(6) 0.6626(5) 0.670(2) 0.0578(15) Uani 0.168(3) 1 d D U P C 3
S9 S 0.4339(7) 0.6249(5) 0.745(2) 0.0539(14) Uani 0.168(3) 1 d D U P C 3
O5C O 0.4183(12) 0.5868(5) 0.667(4) 0.050(3) Uani 0.168(3) 1 d D U P C 3
O6C O 0.4876(7) 0.6414(9) 0.698(4) 0.053(3) Uani 0.168(3) 1 d D U P C 3
O7C O 0.4233(11) 0.6262(8) 0.916(2) 0.050(3) Uani 0.168(3) 1 d D U P C 3
F1D F 0.330(2) 0.7118(8) 0.230(4) 0.134(5) Uani 0.119(2) 1 d D U P D 6
F2D F 0.3664(15) 0.7069(9) -0.004(4) 0.128(7) Uani 0.119(2) 1 d D U P D 6
F3D F 0.2785(12) 0.6957(10) 0.031(5) 0.135(5) Uani 0.119(2) 1 d D U P D 6
C24D C 0.3290(10) 0.6901(7) 0.094(3) 0.132(4) Uani 0.119(2) 1 d D U P D 6
S1D S 0.3423(10) 0.6363(6) 0.132(3) 0.132(4) Uani 0.119(2) 1 d D U P D 6
O5D O 0.2919(14) 0.6156(9) 0.086(6) 0.128(5) Uani 0.119(2) 1 d D U P D 6
O6D O 0.3897(15) 0.6274(10) 0.031(5) 0.131(5) Uani 0.119(2) 1 d D U P D 6
O7D O 0.355(2) 0.6361(11) 0.302(3) 0.122(4) Uani 0.119(2) 1 d D U P D 6
F1E F 0.3440(12) 0.6961(8) 0.254(5) 0.131(5) Uani 0.136(2) 1 d D U P E 7
F2E F 0.2706(15) 0.6697(9) 0.362(3) 0.139(7) Uani 0.136(2) 1 d D U P E 7
F3E F 0.2690(14) 0.6902(9) 0.117(4) 0.135(5) Uani 0.136(2) 1 d D U P E 7
C24E C 0.3000(9) 0.6715(7) 0.228(3) 0.132(4) Uani 0.136(2) 1 d D U P E 7
S1E S 0.3225(9) 0.6212(6) 0.163(3) 0.129(4) Uani 0.136(2) 1 d D U P E 7
O5E O 0.2759(14) 0.6047(10) 0.077(5) 0.130(5) Uani 0.136(2) 1 d D U P E 7
O6E O 0.3707(14) 0.6306(10) 0.065(5) 0.130(5) Uani 0.136(2) 1 d D U P E 7
O7E O 0.335(2) 0.6004(9) 0.313(4) 0.129(5) Uani 0.136(2) 1 d D U P E 7
Tb1 Tb 0.65931(2) 0.65367(2) 0.50054(2) 0.01423(6) Uani 1 1 d . . . . .
Br1 Br 0.35573(2) 0.42048(2) -0.06433(6) 0.02976(11) Uani 1 1 d . . . . .
O1W O 0.66786(13) 0.67253(10) 0.2238(4) 0.0205(6) Uani 1 1 d D . . . .
H1W1 H 0.6983(10) 0.6731(16) 0.184(6) 0.031 Uiso 1 1 d D U . . .
H1W2 H 0.6474(15) 0.6855(15) 0.164(5) 0.031 Uiso 1 1 d D U . . .
O2W O 0.59722(12) 0.65684(10) 0.7263(4) 0.0205(6) Uani 1 1 d D . . . .
H2W1 H 0.5639(9) 0.6540(16) 0.711(6) 0.031 Uiso 1 1 d D U . . .
H2W2 H 0.5992(19) 0.6719(14) 0.804(4) 0.031 Uiso 1 1 d D U . . .
O3W O 0.74934(14) 0.69026(11) 0.4702(4) 0.0257(7) Uani 1 1 d D . . . .
H3W1 H 0.747(2) 0.7140(8) 0.433(6) 0.038 Uiso 1 1 d D U . . .
H3W2 H 0.767(2) 0.6765(13) 0.405(5) 0.038 Uiso 1 1 d D U . . .
O1 O 0.71613(12) 0.64402(10) 0.7256(4) 0.0211(6) Uani 1 1 d . . . . .
O2 O 0.65041(12) 0.72716(9) 0.5484(4) 0.0196(6) Uani 1 1 d . . . . .
O3 O 0.77449(12) 0.60485(10) 0.8681(3) 0.0198(6) Uani 1 1 d . . . . .
O4 O 0.60988(13) 0.78893(9) 0.4950(4) 0.0238(6) Uani 1 1 d . . . . .
N1 N 0.66377(13) 0.58014(11) 0.6091(4) 0.0158(7) Uani 1 1 d . . . . .
N2 N 0.58298(14) 0.60358(10) 0.4165(4) 0.0165(7) Uani 1 1 d . . . . .
N3 N 0.57157(14) 0.68568(11) 0.3950(4) 0.0186(7) Uani 1 1 d . . . . .
C1 C 0.73522(17) 0.60879(14) 0.7725(5) 0.0189(8) Uani 1 1 d . . . . .
C2 C 0.70740(17) 0.57097(14) 0.7035(5) 0.0186(8) Uani 1 1 d . . . . .
C3 C 0.72510(18) 0.53057(14) 0.7323(6) 0.0243(9) Uani 1 1 d . . . . .
H3A H 0.755874 0.525182 0.800424 0.029 Uiso 1 1 calc R U . . .
C4 C 0.69681(19) 0.49833(15) 0.6594(6) 0.0269(10) Uani 1 1 d . . . . .
H4A H 0.708024 0.470215 0.676056 0.032 Uiso 1 1 calc R U . . .
C5 C 0.65160(18) 0.50736(13) 0.5611(6) 0.0219(9) Uani 1 1 d . . . . .
H5A H 0.631714 0.485555 0.509541 0.026 Uiso 1 1 calc R U . . .
C6 C 0.63615(17) 0.54870(13) 0.5399(5) 0.0171(8) Uani 1 1 d . . . . .
C7 C 0.58851(16) 0.56198(12) 0.4381(5) 0.0155(8) Uani 1 1 d . . . . .
C8 C 0.55214(17) 0.53338(13) 0.3710(5) 0.0171(8) Uani 1 1 d . . . . .
H8A H 0.557217 0.504400 0.390363 0.021 Uiso 1 1 calc R U . . .
C9 C 0.50820(17) 0.54671(13) 0.2753(5) 0.0183(8) Uani 1 1 d . . . . .
C10 C 0.50208(18) 0.58978(14) 0.2571(6) 0.0223(9) Uani 1 1 d . . . . .
H10A H 0.472199 0.600509 0.195249 0.027 Uiso 1 1 calc R U . . .
C11 C 0.53927(18) 0.61701(13) 0.3286(5) 0.0207(9) Uani 1 1 d . . . . .
C12 C 0.53268(18) 0.66301(14) 0.3180(6) 0.0239(10) Uani 1 1 d . . . . .
C13 C 0.4892(2) 0.68215(15) 0.2361(8) 0.0373(13) Uani 1 1 d . . . . .
H13A H 0.463055 0.665906 0.177888 0.045 Uiso 1 1 calc R U . . .
C14 C 0.4846(2) 0.72532(15) 0.2408(8) 0.0386(14) Uani 1 1 d . . . . .
H14A H 0.455100 0.738970 0.186254 0.046 Uiso 1 1 calc R U . . .
C15 C 0.52337(19) 0.74835(15) 0.3255(7) 0.0305(11) Uani 1 1 d . . . . .
H15A H 0.520325 0.777854 0.333441 0.037 Uiso 1 1 calc R U . . .
C16 C 0.56657(18) 0.72722(13) 0.3981(6) 0.0220(9) Uani 1 1 d . . . . .
C17 C 0.61268(17) 0.74987(14) 0.4883(5) 0.0208(8) Uani 1 1 d . . . . .
C18 C 0.47056(17) 0.51636(13) 0.1959(5) 0.0183(8) Uani 1 1 d . . . . .
C19 C 0.47845(19) 0.47392(14) 0.2125(5) 0.0237(9) Uani 1 1 d . . . . .
H19A H 0.508016 0.464026 0.277570 0.028 Uiso 1 1 calc R U . . .
C20 C 0.4440(2) 0.44526(14) 0.1360(6) 0.0255(10) Uani 1 1 d . . . . .
H20A H 0.449885 0.416108 0.148435 0.031 Uiso 1 1 calc R U . . .
C21 C 0.40131(18) 0.45980(15) 0.0423(5) 0.0231(9) Uani 1 1 d . . . . .
C22 C 0.3921(2) 0.50194(16) 0.0212(6) 0.0295(11) Uani 1 1 d . . . . .
H22A H 0.362855 0.511581 -0.045349 0.035 Uiso 1 1 calc R U . . .
C23 C 0.42663(19) 0.52987(15) 0.0995(6) 0.0262(10) Uani 1 1 d . . . . .
H23A H 0.420281 0.558976 0.087270 0.031 Uiso 1 1 calc R U . . .
O4W O 0.750000 0.750000 0.2448(6) 0.0353(11) Uani 1 2 d DS T P . .
H4W1 H 0.7235(7) 0.754(2) 0.181(4) 0.053 Uiso 1 1 d D U . . .
O5W O 0.3083(2) 0.56049(16) 0.7614(6) 0.0687(14) Uani 1 1 d D . . . .
H5W1 H 0.336057 0.576295 0.747652 0.103 Uiso 1 1 d DR U . . .
H5W2 H 0.288487 0.568142 0.682775 0.103 Uiso 1 1 d DR U . . .
O6W O 0.2764(3) 0.5835(3) 0.0671(10) 0.087(3) Uani 0.745(2) 1 d D . P F 1
H6W1 H 0.290524 0.606314 0.089970 0.131 Uiso 0.745(2) 1 d DR U P F 1
H6W2 H 0.278328 0.583144 -0.031603 0.131 Uiso 0.745(2) 1 d DR U P F 1
O7W O 0.3642(10) 0.6109(8) 0.297(3) 0.065(9) Uani 0.210(15) 1 d D U P G 2
H7W1 H 0.359551 0.610368 0.394268 0.097 Uiso 0.210(15) 1 d DR U P G 2
H7W2 H 0.382808 0.631993 0.281711 0.097 Uiso 0.210(15) 1 d DR U P G 2
O8W O 0.4129(8) 0.5795(5) 0.582(2) 0.062(5) Uani 0.300(11) 1 d D U P H 4
H8W1 H 0.394403 0.594035 0.519568 0.093 Uiso 0.300(11) 1 d DR U P H 4
H8W2 H 0.392643 0.578148 0.661424 0.093 Uiso 0.300(11) 1 d DR U P H 4
O9W O 0.4814(13) 0.6453(10) 0.687(5) 0.089(11) Uani 0.300(11) 1 d D U P H 4
H9W1 H 0.471860 0.652440 0.778032 0.133 Uiso 0.300(11) 1 d DR U P H 4
H9W2 H 0.457505 0.655645 0.629241 0.133 Uiso 0.300(11) 1 d DR U P H 4

loop_
_atom_site_aniso_label
_atom_site_aniso_U_11
_atom_site_aniso_U_22
_atom_site_aniso_U_33
_atom_site_aniso_U_23
_atom_site_aniso_U_13
_atom_site_aniso_U_12
F1 0.059(5) 0.076(6) 0.089(6) 0.010(6) 0.001(5) -0.003(5)
F2 0.042(4) 0.063(4) 0.091(5) 0.017(4) 0.004(4) -0.012(4)
F3 0.035(4) 0.066(4) 0.086(5) 0.020(4) 0.003(4) 0.000(3)
C24 0.033(2) 0.063(3) 0.080(3) 0.018(3) 0.002(2) -0.008(2)
S1 0.0229(17) 0.061(2) 0.076(3) 0.018(2) 0.0054(19) -0.0092(18)
O5 0.020(4) 0.061(5) 0.071(5) 0.015(5) 0.001(4) -0.010(4)
O6 0.026(4) 0.057(5) 0.072(5) 0.021(4) 0.001(4) 0.000(4)
O7 0.038(4) 0.069(5) 0.075(5) 0.011(4) 0.004(4) -0.006(4)
F1B 0.053(6) 0.059(6) 0.093(7) 0.013(6) -0.001(6) -0.023(5)
F2B 0.040(4) 0.064(4) 0.087(4) 0.021(4) 0.001(4) -0.006(4)
F3B 0.036(4) 0.065(5) 0.090(6) 0.011(5) 0.003(5) -0.003(4)
C24B 0.034(2) 0.063(3) 0.081(3) 0.018(3) 0.002(3) -0.007(3)
S1B 0.0238(17) 0.061(3) 0.074(3) 0.019(2) 0.0003(19) -0.0075(19)
O5B 0.021(4) 0.060(5) 0.077(5) 0.020(5) 0.001(4) -0.008(4)
O6B 0.032(4) 0.065(5) 0.076(5) 0.012(4) -0.002(4) -0.003(4)
O7B 0.029(5) 0.055(5) 0.066(5) 0.016(4) -0.002(4) -0.004(4)
F1C 0.043(4) 0.069(4) 0.085(5) 0.019(4) -0.001(4) -0.005(4)
F2C 0.042(4) 0.058(5) 0.088(5) 0.016(5) 0.001(5) -0.016(4)
F3C 0.035(4) 0.065(5) 0.084(5) 0.018(5) 0.003(5) -0.003(4)
C24C 0.031(2) 0.062(3) 0.080(3) 0.019(3) 0.002(3) -0.008(2)
S9 0.026(2) 0.061(3) 0.075(3) 0.020(2) 0.000(2) -0.007(2)
O5C 0.023(5) 0.057(5) 0.071(5) 0.020(5) 0.000(5) -0.001(5)
O6C 0.021(5) 0.062(5) 0.077(5) 0.020(5) 0.001(5) -0.010(5)
O7C 0.027(5) 0.053(5) 0.069(5) 0.018(5) 0.000(5) -0.007(5)
F1D 0.131(10) 0.125(10) 0.146(10) 0.006(9) 0.027(9) -0.001(9)
F2D 0.121(13) 0.122(13) 0.140(14) 0.006(13) 0.023(13) -0.007(12)
F3D 0.132(11) 0.128(10) 0.144(11) 0.009(10) 0.032(10) 0.002(9)
C24D 0.129(9) 0.124(9) 0.143(9) 0.006(8) 0.029(8) 0.000(8)
S1D 0.130(9) 0.122(8) 0.143(9) 0.005(8) 0.031(8) 0.000(7)
O5D 0.126(11) 0.118(10) 0.141(10) 0.006(9) 0.035(9) 0.003(9)
O6D 0.130(11) 0.120(10) 0.144(11) 0.004(10) 0.029(10) 0.001(9)
O7D 0.118(9) 0.115(8) 0.134(9) 0.007(8) 0.024(8) -0.002(7)
F1E 0.126(10) 0.123(10) 0.144(10) 0.006(9) 0.025(9) -0.001(9)
F2E 0.136(13) 0.129(13) 0.153(13) 0.004(12) 0.027(12) -0.002(12)
F3E 0.132(10) 0.127(10) 0.146(11) 0.010(9) 0.029(9) 0.001(9)
C24E 0.129(9) 0.122(8) 0.143(9) 0.006(8) 0.030(8) 0.000(7)
S1E 0.129(9) 0.118(8) 0.141(9) 0.006(8) 0.033(8) -0.001(7)
O5E 0.129(11) 0.120(10) 0.142(11) 0.006(10) 0.036(10) 0.005(9)
O6E 0.127(11) 0.119(10) 0.142(10) 0.003(9) 0.033(9) 0.004(9)
O7E 0.127(10) 0.120(10) 0.141(10) 0.006(9) 0.030(9) -0.003(9)
Tb1 0.01229(9) 0.01595(9) 0.01446(9) -0.00288(8) -0.00084(7) -0.00074(7)
Br1 0.0313(2) 0.0367(3) 0.0213(2) -0.0111(2) 0.00367(19) -0.0194(2)
O1W 0.0180(15) 0.0244(16) 0.0193(15) 0.0020(13) 0.0004(12) 0.0044(12)
O2W 0.0184(14) 0.0208(16) 0.0223(16) -0.0049(13) 0.0056(13) -0.0033(12)
O3W 0.0204(15) 0.0326(18) 0.0240(17) -0.0027(14) 0.0014(13) -0.0023(14)
O1 0.0195(14) 0.0253(16) 0.0187(15) -0.0026(12) -0.0053(12) -0.0013(12)
O2 0.0215(15) 0.0128(13) 0.0246(15) -0.0047(12) -0.0024(12) -0.0010(11)
O3 0.0160(14) 0.0282(16) 0.0154(14) 0.0007(12) -0.0030(12) -0.0035(12)
O4 0.0295(16) 0.0142(14) 0.0278(16) -0.0047(13) -0.0029(14) -0.0022(12)
N1 0.0133(15) 0.0220(17) 0.0121(15) -0.0017(13) 0.0027(12) -0.0009(13)
N2 0.0141(16) 0.0144(16) 0.0209(18) -0.0040(14) -0.0035(14) -0.0015(13)
N3 0.0169(17) 0.0136(16) 0.0251(19) -0.0037(14) -0.0028(14) 0.0009(13)
C1 0.0144(19) 0.028(2) 0.0138(19) 0.0025(17) 0.0024(15) -0.0021(16)
C2 0.0166(19) 0.025(2) 0.0143(18) -0.0007(16) 0.0025(16) -0.0021(16)
C3 0.018(2) 0.028(2) 0.027(2) 0.0057(19) -0.0014(18) 0.0000(18)
C4 0.026(2) 0.020(2) 0.034(3) 0.0064(19) -0.006(2) 0.0043(18)
C5 0.022(2) 0.019(2) 0.024(2) -0.0005(17) -0.0010(18) 0.0022(17)
C6 0.0174(19) 0.020(2) 0.0139(18) -0.0008(15) 0.0013(15) -0.0002(16)
C7 0.0165(19) 0.0150(19) 0.0149(17) -0.0012(15) 0.0017(16) 0.0018(15)
C8 0.020(2) 0.0149(19) 0.0161(19) 0.0005(15) -0.0005(16) -0.0022(15)
C9 0.0157(19) 0.021(2) 0.018(2) -0.0029(16) -0.0002(16) -0.0022(16)
C10 0.019(2) 0.020(2) 0.028(2) -0.0023(18) -0.0082(18) 0.0008(17)
C11 0.019(2) 0.019(2) 0.024(2) -0.0033(17) -0.0050(17) -0.0017(16)
C12 0.019(2) 0.018(2) 0.035(3) -0.0056(18) -0.0054(19) 0.0000(16)
C13 0.030(3) 0.020(2) 0.063(4) 0.004(2) -0.023(3) -0.005(2)
C14 0.031(3) 0.019(2) 0.066(4) 0.003(2) -0.021(3) 0.003(2)
C15 0.028(2) 0.016(2) 0.047(3) -0.002(2) -0.006(2) 0.0025(19)
C16 0.021(2) 0.015(2) 0.030(2) -0.0032(17) -0.0009(18) -0.0013(16)
C17 0.024(2) 0.0176(19) 0.021(2) -0.0027(17) 0.0040(18) -0.0033(17)
C18 0.019(2) 0.019(2) 0.0163(19) -0.0051(16) 0.0012(16) -0.0066(16)
C19 0.026(2) 0.023(2) 0.023(2) 0.0003(18) -0.0047(18) -0.0064(18)
C20 0.033(2) 0.019(2) 0.024(2) -0.0039(18) -0.001(2) -0.0097(19)
C21 0.022(2) 0.028(2) 0.019(2) -0.0060(17) 0.0030(17) -0.0131(18)
C22 0.025(2) 0.033(3) 0.031(3) 0.000(2) -0.007(2) -0.0083(19)
C23 0.024(2) 0.020(2) 0.034(3) -0.0018(19) -0.010(2) -0.0055(18)
O4W 0.042(3) 0.034(3) 0.030(3) 0.000 0.000 -0.004(3)
O5W 0.067(3) 0.067(3) 0.071(4) 0.008(3) 0.002(3) -0.007(3)
O6W 0.073(5) 0.112(7) 0.076(5) 0.007(5) 0.023(4) 0.013(5)
O7W 0.058(11) 0.064(12) 0.073(12) -0.006(8) -0.012(8) -0.002(8)
O8W 0.061(8) 0.049(8) 0.076(9) -0.007(7) -0.009(7) 0.006(6)
O9W 0.077(13) 0.087(13) 0.103(13) 0.010(9) -0.001(9) -0.018(9)

loop_
_atom_type_symbol
_atom_type_description
_atom_type_scat_dispersion_real
_atom_type_scat_dispersion_imag
_atom_type_scat_source
C C 0.0033 0.0016 'International Tables Vol C Tables 4.2.6.8 and 6.1.1.4'
H H 0.0000 0.0000 'International Tables Vol C Tables 4.2.6.8 and 6.1.1.4'
Br Br -0.2901 2.4595 'International Tables Vol C Tables 4.2.6.8 and 6.1.1.4'
Tb Tb -0.1723 4.1537 'International Tables Vol C Tables 4.2.6.8 and 6.1.1.4'
N N 0.0061 0.0033 'International Tables Vol C Tables 4.2.6.8 and 6.1.1.4'
O O 0.0106 0.0060 'International Tables Vol C Tables 4.2.6.8 and 6.1.1.4'
S S 0.1246 0.1234 'International Tables Vol C Tables 4.2.6.8 and 6.1.1.4'
F F 0.0171 0.0103 'International Tables Vol C Tables 4.2.6.8 and 6.1.1.4'

loop_
_geom_angle_atom_site_label_1
_geom_angle_atom_site_label_2
_geom_angle_atom_site_label_3
_geom_angle
_geom_angle_site_symmetry_1
_geom_angle_site_symmetry_3
_geom_angle_publ_flag
F2 C24 F3 108.3(9) . . ?
F2 C24 F1 107.6(9) . . ?
F3 C24 F1 106.8(8) . . ?
F2 C24 S1 112.3(8) . . ?
F3 C24 S1 111.7(8) . . ?
F1 C24 S1 110.0(7) . . ?
O5 S1 O6 114.4(6) . . ?
O5 S1 O7 115.6(6) . . ?
O6 S1 O7 114.5(6) . . ?
O5 S1 C24 104.4(6) . . ?
O6 S1 C24 103.0(5) . . ?
O7 S1 C24 102.7(5) . . ?
F2B C24B F3B 108.5(9) . . ?
F2B C24B F1B 107.7(9) . . ?
F3B C24B F1B 106.8(8) . . ?
F2B C24B S1B 112.4(8) . . ?
F3B C24B S1B 111.5(8) . . ?
F1B C24B S1B 109.7(8) . . ?
O5B S1B O6B 114.6(6) . . ?
O5B S1B O7B 115.5(7) . . ?
O6B S1B O7B 114.4(6) . . ?
O5B S1B C24B 104.4(6) . . ?
O6B S1B C24B 103.4(5) . . ?
O7B S1B C24B 102.3(5) . . ?
F2C C24C F3C 108.3(9) . . ?
F2C C24C F1C 107.8(9) . . ?
F3C C24C F1C 106.8(9) . . ?
F2C C24C S9 112.1(8) . . ?
F3C C24C S9 111.6(8) . . ?
F1C C24C S9 110.0(8) . . ?
O5C S9 O6C 114.5(7) . . ?
O5C S9 O7C 115.5(7) . . ?
O6C S9 O7C 114.5(7) . . ?
O5C S9 C24C 104.4(6) . . ?
O6C S9 C24C 103.2(6) . . ?
O7C S9 C24C 102.5(5) . . ?
F2D C24D F3D 108.3(9) . . ?
F2D C24D F1D 107.6(10) . . ?
F3D C24D F1D 106.9(9) . . ?
F2D C24D S1D 112.4(8) . . ?
F3D C24D S1D 111.3(8) . . ?
F1D C24D S1D 110.1(8) . . ?
O5D S1D O6D 114.6(7) . . ?
O5D S1D O7D 115.5(7) . . ?
O6D S1D O7D 114.6(7) . . ?
O5D S1D C24D 104.3(6) . . ?
O6D S1D C24D 103.1(6) . . ?
O7D S1D C24D 102.6(5) . . ?
F2E C24E F3E 108.3(9) . . ?
F2E C24E F1E 107.6(10) . . ?
F3E C24E F1E 106.9(9) . . ?
F2E C24E S1E 112.3(8) . . ?
F3E C24E S1E 111.4(8) . . ?
F1E C24E S1E 110.0(8) . . ?
O5E S1E O6E 114.5(7) . . ?
O5E S1E O7E 115.7(7) . . ?
O6E S1E O7E 114.4(7) . . ?
O5E S1E C24E 104.3(6) . . ?
O6E S1E C24E 103.1(6) . . ?
O7E S1E C24E 102.5(5) . . ?
O1 Tb1 O2 92.66(10) . . ?
O1 Tb1 O1W 139.26(11) . . ?
O2 Tb1 O1W 85.57(11) . . ?
O1 Tb1 O2W 74.63(11) . . ?
O2 Tb1 O2W 76.83(10) . . ?
O1W Tb1 O2W 143.02(11) . . ?
O1 Tb1 O3W 68.69(11) . . ?
O2 Tb1 O3W 68.30(11) . . ?
O1W Tb1 O3W 72.98(11) . . ?
O2W Tb1 O3W 127.01(10) . . ?
O1 Tb1 O3 84.51(10) . 8_755 ?
O2 Tb1 O3 138.39(10) . 8_755 ?
O1W Tb1 O3 70.93(10) . 8_755 ?
O2W Tb1 O3 140.44(10) . 8_755 ?
O3W Tb1 O3 72.11(11) . 8_755 ?
O1 Tb1 N3 145.73(11) . . ?
O2 Tb1 N3 65.32(11) . . ?
O1W Tb1 N3 68.20(11) . . ?
O2W Tb1 N3 74.89(12) . . ?
O3W Tb1 N3 120.39(11) . . ?
O3 Tb1 N3 129.53(11) 8_755 . ?
O1 Tb1 N1 64.12(11) . . ?
O2 Tb1 N1 149.14(11) . . ?
O1W Tb1 N1 125.28(11) . . ?
O2W Tb1 N1 77.45(10) . . ?
O3W Tb1 N1 116.19(11) . . ?
O3 Tb1 N1 63.17(10) 8_755 . ?
N3 Tb1 N1 122.96(11) . . ?
O1 Tb1 N2 124.07(11) . . ?
O2 Tb1 N2 127.08(10) . . ?
O1W Tb1 N2 87.28(11) . . ?
O2W Tb1 N2 78.30(11) . . ?
O3W Tb1 N2 154.61(11) . . ?
O3 Tb1 N2 86.62(10) 8_755 . ?
N3 Tb1 N2 63.39(11) . . ?
N1 Tb1 N2 62.71(11) . . ?
Tb1 O1W H1W1 119(3) . . ?
Tb1 O1W H1W2 132(3) . . ?
H1W1 O1W H1W2 106(3) . . ?
Tb1 O2W H2W1 119(4) . . ?
Tb1 O2W H2W2 128(4) . . ?
H2W1 O2W H2W2 104(3) . . ?
Tb1 O3W H3W1 115(4) . . ?
Tb1 O3W H3W2 105(4) . . ?
H3W1 O3W H3W2 106(3) . . ?
C1 O1 Tb1 124.8(3) . . ?
C17 O2 Tb1 124.1(3) . . ?
C1 O3 Tb1 135.0(3) . 8_756 ?
C6 N1 C2 118.5(4) . . ?
C6 N1 Tb1 121.6(3) . . ?
C2 N1 Tb1 116.6(3) . . ?
C7 N2 C11 117.6(3) . . ?
C7 N2 Tb1 121.0(3) . . ?
C11 N2 Tb1 120.8(3) . . ?
C16 N3 C12 118.9(4) . . ?
C16 N3 Tb1 118.4(3) . . ?
C12 N3 Tb1 122.1(3) . . ?
O3 C1 O1 124.0(4) . . ?
O3 C1 C2 120.3(4) . . ?
O1 C1 C2 115.7(4) . . ?
N1 C2 C3 123.1(4) . . ?
N1 C2 C1 113.4(4) . . ?
C3 C2 C1 123.4(4) . . ?
C4 C3 C2 118.1(4) . . ?
C4 C3 H3A 120.9 . . ?
C2 C3 H3A 120.9 . . ?
C3 C4 C5 119.4(4) . . ?
C3 C4 H4A 120.3 . . ?
C5 C4 H4A 120.3 . . ?
C6 C5 C4 118.9(4) . . ?
C6 C5 H5A 120.6 . . ?
C4 C5 H5A 120.6 . . ?
N1 C6 C5 122.0(4) . . ?
N1 C6 C7 114.5(4) . . ?
C5 C6 C7 123.5(4) . . ?
N2 C7 C8 122.4(4) . . ?
N2 C7 C6 115.7(4) . . ?
C8 C7 C6 121.9(4) . . ?
C7 C8 C9 120.6(4) . . ?
C7 C8 H8A 119.7 . . ?
C9 C8 H8A 119.7 . . ?
C8 C9 C10 116.5(4) . . ?
C8 C9 C18 121.3(4) . . ?
C10 C9 C18 122.3(4) . . ?
C11 C10 C9 120.5(4) . . ?
C11 C10 H10A 119.8 . . ?
C9 C10 H10A 119.8 . . ?
N2 C11 C10 122.5(4) . . ?
N2 C11 C12 115.5(4) . . ?
C10 C11 C12 122.0(4) . . ?
N3 C12 C13 121.3(4) . . ?
N3 C12 C11 115.6(4) . . ?
C13 C12 C11 123.1(4) . . ?
C14 C13 C12 118.9(5) . . ?
C14 C13 H13A 120.5 . . ?
C12 C13 H13A 120.5 . . ?
C15 C14 C13 119.5(5) . . ?
C15 C14 H14A 120.3 . . ?
C13 C14 H14A 120.3 . . ?
C16 C15 C14 118.1(4) . . ?
C16 C15 H15A 120.9 . . ?
C14 C15 H15A 120.9 . . ?
N3 C16 C15 123.2(4) . . ?
N3 C16 C17 114.7(4) . . ?
C15 C16 C17 122.2(4) . . ?
O4 C17 O2 126.4(4) . . ?
O4 C17 C16 117.2(4) . . ?
O2 C17 C16 116.4(4) . . ?
C19 C18 C23 117.8(4) . . ?
C19 C18 C9 121.1(4) . . ?
C23 C18 C9 121.1(4) . . ?
C18 C19 C20 121.4(4) . . ?
C18 C19 H19A 119.3 . . ?
C20 C19 H19A 119.3 . . ?
C21 C20 C19 119.0(4) . . ?
C21 C20 H20A 120.5 . . ?
C19 C20 H20A 120.5 . . ?
C20 C21 C22 121.6(4) . . ?
C20 C21 Br1 118.5(3) . . ?
C22 C21 Br1 119.9(4) . . ?
C21 C22 C23 118.4(4) . . ?
C21 C22 H22A 120.8 . . ?
C23 C22 H22A 120.8 . . ?
C22 C23 C18 121.7(4) . . ?
C22 C23 H23A 119.1 . . ?
C18 C23 H23A 119.1 . . ?
H4W1 O4W H4W1 101(4) . 2_665 ?
H5W1 O5W H5W2 99.5 . . ?
H6W1 O6W H6W2 102.8 . . ?
H7W1 O7W H7W2 104.0 . . ?
H8W1 O8W H8W2 102.9 . . ?
H9W1 O9W H9W2 103.8 . . ?

loop_
_geom_bond_atom_site_label_1
_geom_bond_atom_site_label_2
_geom_bond_distance
_geom_bond_site_symmetry_2
_geom_bond_publ_flag
F1 C24 1.337(10) . ?
F2 C24 1.332(9) . ?
F3 C24 1.335(9) . ?
C24 S1 1.781(13) . ?
S1 O5 1.434(9) . ?
S1 O6 1.452(9) . ?
S1 O7 1.456(8) . ?
F1B C24B 1.337(10) . ?
F2B C24B 1.331(9) . ?
F3B C24B 1.334(9) . ?
C24B S1B 1.781(13) . ?
S1B O5B 1.434(9) . ?
S1B O6B 1.451(9) . ?
S1B O7B 1.457(8) . ?
F1C C24C 1.337(10) . ?
F2C C24C 1.332(9) . ?
F3C C24C 1.335(9) . ?
C24C S9 1.781(13) . ?
S9 O5C 1.434(9) . ?
S9 O6C 1.451(9) . ?
S9 O7C 1.457(8) . ?
F1D C24D 1.337(10) . ?
F2D C24D 1.332(9) . ?
F3D C24D 1.335(9) . ?
C24D S1D 1.781(13) . ?
S1D O5D 1.434(9) . ?
S1D O6D 1.451(9) . ?
S1D O7D 1.456(8) . ?
F1E C24E 1.337(10) . ?
F2E C24E 1.332(9) . ?
F3E C24E 1.335(9) . ?
C24E S1E 1.781(13) . ?
S1E O5E 1.433(9) . ?
S1E O6E 1.451(9) . ?
S1E O7E 1.456(8) . ?
Tb1 O1 2.349(3) . ?
Tb1 O2 2.397(3) . ?
Tb1 O1W 2.406(3) . ?
Tb1 O2W 2.412(3) . ?
Tb1 O3W 2.473(3) . ?
Tb1 O3 2.492(3) 8_755 ?
Tb1 N3 2.506(3) . ?
Tb1 N1 2.527(4) . ?
Tb1 N2 2.536(3) . ?
Br1 C21 1.893(4) . ?
O1W H1W1 0.804(19) . ?
O1W H1W2 0.815(19) . ?
O2W H2W1 0.816(19) . ?
O2W H2W2 0.816(19) . ?
O3W H3W1 0.823(19) . ?
O3W H3W2 0.814(19) . ?
O1 C1 1.280(5) . ?
O2 C17 1.267(5) . ?
O3 C1 1.244(5) . ?
O4 C17 1.254(5) . ?
N1 C6 1.338(5) . ?
N1 C2 1.346(5) . ?
N2 C7 1.351(5) . ?
N2 C11 1.353(5) . ?
N3 C16 1.336(5) . ?
N3 C12 1.348(5) . ?
C1 C2 1.500(6) . ?
C2 C3 1.383(6) . ?
C3 C4 1.379(7) . ?
C3 H3A 0.9500 . ?
C4 C5 1.394(6) . ?
C4 H4A 0.9500 . ?
C5 C6 1.386(6) . ?
C5 H5A 0.9500 . ?
C6 C7 1.490(6) . ?
C7 C8 1.385(6) . ?
C8 C9 1.393(6) . ?
C8 H8A 0.9500 . ?
C9 C10 1.395(6) . ?
C9 C18 1.485(6) . ?
C10 C11 1.385(6) . ?
C10 H10A 0.9500 . ?
C11 C12 1.484(6) . ?
C12 C13 1.393(6) . ?
C13 C14 1.387(7) . ?
C13 H13A 0.9500 . ?
C14 C15 1.384(7) . ?
C14 H14A 0.9500 . ?
C15 C16 1.380(6) . ?
C15 H15A 0.9500 . ?
C16 C17 1.525(6) . ?
C18 C19 1.379(6) . ?
C18 C23 1.398(6) . ?
C19 C20 1.393(6) . ?
C19 H19A 0.9500 . ?
C20 C21 1.373(7) . ?
C20 H20A 0.9500 . ?
C21 C22 1.378(7) . ?
C22 C23 1.384(6) . ?
C22 H22A 0.9500 . ?
C23 H23A 0.9500 . ?
O4W H4W1 0.842(19) . ?
O4W H4W1 0.842(19) 2_665 ?
O5W H5W1 0.8444 . ?
O5W H5W2 0.8495 . ?
O6W H6W1 0.8277 . ?
O6W H6W2 0.8286 . ?
O7W H7W1 0.8261 . ?
O7W H7W2 0.8196 . ?
O8W H8W1 0.8296 . ?
O8W H8W2 0.8248 . ?
O9W H9W1 0.8262 . ?
O9W H9W2 0.8232 . ?

loop_
_geom_hbond_atom_site_label_D
_geom_hbond_atom_site_label_H
_geom_hbond_atom_site_label_A
_geom_hbond_distance_DH
_geom_hbond_distance_HA
_geom_hbond_distance_DA
_geom_hbond_angle_DHA
_geom_hbond_site_symmetry_A
_geom_hbond_publ_flag
O1W H1W1 O3W 0.804(19) 2.26(3) 2.966(5) 147(4) 8_755 yes
O1W H1W1 O1 0.804(19) 2.28(3) 2.934(4) 138(4) 8_755 yes
O1W H1W2 O4 0.815(19) 1.87(2) 2.672(4) 168(5) 7_575 yes
O2W H2W1 O5^a 0.816(19) 1.98(3) 2.763(12) 162(5) . yes
O2W H2W1 O5B^b 0.816(19) 1.89(2) 2.706(14) 175(5) . yes
O2W H2W1 O6C^c 0.816(19) 1.88(3) 2.691(19) 172(6) . yes
O2W H2W1 O9W^d 0.816(19) 2.01(4) 2.83(3) 176(6) . yes
O2W H2W2 O4 0.816(19) 2.047(19) 2.861(4) 176(5) 7_576 yes
O3W H3W1 O4W 0.823(19) 1.96(3) 2.689(5) 148(5) . yes
O3W H3W2 O1 0.814(19) 1.88(3) 2.662(4) 162(6) 8_755 yes
O3W H3W2 O3 0.814(19) 2.52(5) 2.922(5) 112(4) 8_755 yes
C5 H5A O8W^d 0.95 2.46 3.401(18) 168.9 5_666 yes
C10 H10A O7B^b 0.95 2.55 3.388(12) 147.1 1_554 yes
C10 H10A O6D^f 0.95 2.56 3.51(4) 178.2 . yes
C13 H13A O7B^b 0.95 2.61 3.456(17) 149.1 1_554 yes
C13 H13A O6D^f 0.95 2.48 3.43(5) 175.9 . yes
C20 H20A O5^a 0.95 2.61 3.342(16) 134.4 5_666 yes
C22 H22A O5W 0.95 2.61 3.510(7) 158.9 1_554 yes
O4W H4W1 O3W 0.842(19) 2.59(6) 2.993(5) 111(4) 7_575 yes
O4W H4W1 O2 0.842(19) 2.163(18) 2.995(4) 170(5) 7_575 yes
O5W H5W1 S1^a 0.84 2.86 3.699(10) 174.8 . yes
O5W H5W1 O6^a 0.84 1.89 2.657(15) 149.5 . yes
O5W H5W1 S1B^b 0.84 3.03 3.866(11) 171.5 . yes
O5W H5W1 O6B^b 0.84 2.13 2.944(19) 161.1 . yes
O5W H5W1 F3C^c 0.84 2.48 3.061(19) 126.5 . yes
O5W H5W1 S9^c 0.84 2.82 3.656(18) 171.7 . yes
O5W H5W1 O5C^c 0.84 2.12 2.88(3) 151.1 . yes
O5W H5W1 O8W^d 0.84 2.31 2.99(2) 137.6 . yes
O5W H5W2 O5D^f 0.85 2.59 3.33(4) 146.2 8_656 yes
O5W H5W2 S1E^g 0.85 3.17 3.79(2) 131.9 8_656 yes
O5W H5W2 O5E^g 0.85 2.13 2.91(5) 152.6 8_656 yes
O5W H5W2 O7E^g 0.85 3.33 3.71(5) 109.6 8_656 yes
O5W H5W2 O6W^a 0.85 1.90 2.710(10) 158.6 8_656 yes
O6W^a H6W2^a O5W 0.83 2.01 2.774(9) 152.2 1_554 yes
O7W^b H7W1^b O6B^b 0.83 2.52 3.21(3) 142.1 . yes
O8W^d H8W2^d O5W 0.82 2.26 2.99(2) 146.9 . yes

loop_
_geom_torsion_atom_site_label_1
_geom_torsion_atom_site_label_2
_geom_torsion_atom_site_label_3
_geom_torsion_atom_site_label_4
_geom_torsion
_geom_torsion_site_symmetry_1
_geom_torsion_site_symmetry_2
_geom_torsion_site_symmetry_3
_geom_torsion_site_symmetry_4
_geom_torsion_publ_flag
F2 C24 S1 O5 -56.5(10) . . . . ?
F3 C24 S1 O5 -178.4(9) . . . . ?
F1 C24 S1 O5 63.2(9) . . . . ?
F2 C24 S1 O6 -176.3(9) . . . . ?
F3 C24 S1 O6 61.9(9) . . . . ?
F1 C24 S1 O6 -56.5(9) . . . . ?
F2 C24 S1 O7 64.5(10) . . . . ?
F3 C24 S1 O7 -57.4(9) . . . . ?
F1 C24 S1 O7 -175.7(9) . . . . ?
F2B C24B S1B O5B 47.4(11) . . . . ?
F3B C24B S1B O5B 169.5(11) . . . . ?
F1B C24B S1B O5B -72.3(10) . . . . ?
F2B C24B S1B O6B -72.7(10) . . . . ?
F3B C24B S1B O6B 49.3(10) . . . . ?
F1B C24B S1B O6B 167.5(9) . . . . ?
F2B C24B S1B O7B 168.2(10) . . . . ?
F3B C24B S1B O7B -69.8(10) . . . . ?
F1B C24B S1B O7B 48.4(10) . . . . ?
F2C C24C S9 O5C -176.3(15) . . . . ?
F3C C24C S9 O5C 62.0(14) . . . . ?
F1C C24C S9 O5C -56.4(15) . . . . ?
F2C C24C S9 O6C -56.3(15) . . . . ?
F3C C24C S9 O6C -178.0(15) . . . . ?
F1C C24C S9 O6C 63.6(15) . . . . ?
F2C C24C S9 O7C 63.0(15) . . . . ?
F3C C24C S9 O7C -58.8(14) . . . . ?
F1C C24C S9 O7C -177.1(15) . . . . ?
F2D C24D S1D O5D -124(2) . . . . ?
F3D C24D S1D O5D -2(2) . . . . ?
F1D C24D S1D O5D 116(2) . . . . ?
F2D C24D S1D O6D -4(2) . . . . ?
F3D C24D S1D O6D 118(2) . . . . ?
F1D C24D S1D O6D -124(2) . . . . ?
F2D C24D S1D O7D 115(2) . . . . ?
F3D C24D S1D O7D -123(2) . . . . ?
F1D C24D S1D O7D -5(2) . . . . ?
F2E C24E S1E O5E 84(2) . . . . ?
F3E C24E S1E O5E -38(2) . . . . ?
F1E C24E S1E O5E -156(2) . . . . ?
F2E C24E S1E O6E -156(2) . . . . ?
F3E C24E S1E O6E 82(2) . . . . ?
F1E C24E S1E O6E -36(2) . . . . ?
F2E C24E S1E O7E -37(2) . . . . ?
F3E C24E S1E O7E -159(2) . . . . ?
F1E C24E S1E O7E 83(2) . . . . ?
Tb1 O3 C1 O1 -5.8(6) 8_756 . . . ?
Tb1 O3 C1 C2 173.7(3) 8_756 . . . ?
Tb1 O1 C1 O3 163.3(3) . . . . ?
Tb1 O1 C1 C2 -16.2(5) . . . . ?
C6 N1 C2 C3 0.0(6) . . . . ?
Tb1 N1 C2 C3 -159.8(3) . . . . ?
C6 N1 C2 C1 179.4(3) . . . . ?
Tb1 N1 C2 C1 19.5(4) . . . . ?
O3 C1 C2 N1 176.5(4) . . . . ?
O1 C1 C2 N1 -3.9(5) . . . . ?
O3 C1 C2 C3 -4.1(6) . . . . ?
O1 C1 C2 C3 175.4(4) . . . . ?
N1 C2 C3 C4 0.6(7) . . . . ?
C1 C2 C3 C4 -178.7(4) . . . . ?
C2 C3 C4 C5 -0.4(7) . . . . ?
C3 C4 C5 C6 -0.3(7) . . . . ?
C2 N1 C6 C5 -0.8(6) . . . . ?
Tb1 N1 C6 C5 158.0(3) . . . . ?
C2 N1 C6 C7 179.9(3) . . . . ?
Tb1 N1 C6 C7 -21.3(5) . . . . ?
C4 C5 C6 N1 0.9(7) . . . . ?
C4 C5 C6 C7 -179.8(4) . . . . ?
C11 N2 C7 C8 1.5(6) . . . . ?
Tb1 N2 C7 C8 -169.3(3) . . . . ?
C11 N2 C7 C6 -178.1(4) . . . . ?
Tb1 N2 C7 C6 11.1(5) . . . . ?
N1 C6 C7 N2 6.3(5) . . . . ?
C5 C6 C7 N2 -173.0(4) . . . . ?
N1 C6 C7 C8 -173.3(4) . . . . ?
C5 C6 C7 C8 7.4(6) . . . . ?
N2 C7 C8 C9 0.9(6) . . . . ?
C6 C7 C8 C9 -179.5(4) . . . . ?
C7 C8 C9 C10 -2.4(6) . . . . ?
C7 C8 C9 C18 176.9(4) . . . . ?
C8 C9 C10 C11 1.6(7) . . . . ?
C18 C9 C10 C11 -177.7(4) . . . . ?
C7 N2 C11 C10 -2.4(6) . . . . ?
Tb1 N2 C11 C10 168.5(3) . . . . ?
C7 N2 C11 C12 175.8(4) . . . . ?
Tb1 N2 C11 C12 -13.4(5) . . . . ?
C9 C10 C11 N2 0.8(7) . . . . ?
C9 C10 C11 C12 -177.2(4) . . . . ?
C16 N3 C12 C13 3.0(7) . . . . ?
Tb1 N3 C12 C13 -168.6(4) . . . . ?
C16 N3 C12 C11 -176.3(4) . . . . ?
Tb1 N3 C12 C11 12.1(6) . . . . ?
N2 C11 C12 N3 1.1(6) . . . . ?
C10 C11 C12 N3 179.2(4) . . . . ?
N2 C11 C12 C13 -178.3(5) . . . . ?
C10 C11 C12 C13 -0.1(8) . . . . ?
N3 C12 C13 C14 -3.1(9) . . . . ?
C11 C12 C13 C14 176.2(5) . . . . ?
C12 C13 C14 C15 0.4(10) . . . . ?
C13 C14 C15 C16 2.2(9) . . . . ?
C12 N3 C16 C15 -0.2(7) . . . . ?
Tb1 N3 C16 C15 171.7(4) . . . . ?
C12 N3 C16 C17 179.9(4) . . . . ?
Tb1 N3 C16 C17 -8.2(5) . . . . ?
C14 C15 C16 N3 -2.4(8) . . . . ?
C14 C15 C16 C17 177.4(5) . . . . ?
Tb1 O2 C17 O4 -171.4(3) . . . . ?
Tb1 O2 C17 C16 8.1(5) . . . . ?
N3 C16 C17 O4 -179.9(4) . . . . ?
C15 C16 C17 O4 0.3(7) . . . . ?
N3 C16 C17 O2 0.6(6) . . . . ?
C15 C16 C17 O2 -179.3(4) . . . . ?
C8 C9 C18 C19 -1.0(6) . . . . ?
C10 C9 C18 C19 178.3(4) . . . . ?
C8 C9 C18 C23 -179.7(4) . . . . ?
C10 C9 C18 C23 -0.5(7) . . . . ?
C23 C18 C19 C20 0.1(7) . . . . ?
C9 C18 C19 C20 -178.7(4) . . . . ?
C18 C19 C20 C21 0.0(7) . . . . ?
C19 C20 C21 C22 0.5(7) . . . . ?
C19 C20 C21 Br1 178.8(3) . . . . ?
C20 C21 C22 C23 -1.1(7) . . . . ?
Br1 C21 C22 C23 -179.3(4) . . . . ?
C21 C22 C23 C18 1.1(8) . . . . ?
C19 C18 C23 C22 -0.6(7) . . . . ?
C9 C18 C23 C22 178.2(4) . . . . ?
